data_4069390
loop_
_publ_author_name
'Korobkov, Ilia'
'Gambarotta, Sandro'

_publ_section_title
;
 Aluminate Samarium(II) and Samarium(III) Aryloxides. Isolation of a
 Single-Component Ethylene Polymerization Catalyst
;
_journal_issue 14
_journal_name_full Organometallics
_journal_page_first 4009
_journal_paper_doi 10.1021/om900172n
_journal_volume 28
_journal_year 2009
_chemical_formula_sum 'C29 H48 Al2 O2 Sm'
_chemical_formula_weight 632.98
_chemical_name_systematic
; 
 ? 
;
_space_group_IT_number 14
_symmetry_cell_setting monoclinic
_symmetry_space_group_name_Hall '-P 2ybc'
_symmetry_space_group_name_H-M 'P 1 21/c 1'
_atom_sites_solution_hydrogens geom
_atom_sites_solution_primary direct
_atom_sites_solution_secondary difmap
_audit_creation_method SHELXL-97
_cell_angle_alpha 90.00
_cell_angle_beta 117.424(3)
_cell_angle_gamma 90.00
_cell_formula_units_Z 4
_cell_length_a 14.869(3)
_cell_length_b 9.708(2)
_cell_length_c 24.985(6)
_cell_measurement_reflns_used 928
_cell_measurement_temperature 200(2)
_cell_measurement_theta_max 24.72
_cell_measurement_theta_min 2.13
_cell_volume 3201.2(12)
_computing_cell_refinement 'SMART, Bruker (2000)'
_computing_data_collection 'SMART, Bruker (2000)'
_computing_data_reduction 'XPREP, Bruker (2000)'
_computing_molecular_graphics 'SHELXTL, Bruker (2000)'
_computing_publication_material 'SHELXTL, Bruker (2000)'
_computing_structure_refinement 'SHELXL-97 (Sheldrick, 1997)'
_computing_structure_solution 'SHELXS-97 (Sheldrick, 1990)'
_diffrn_ambient_temperature 200(2)
_diffrn_measured_fraction_theta_full 0.987
_diffrn_measured_fraction_theta_max 0.987
_diffrn_measurement_device_type 'CCD area detector'
_diffrn_measurement_method 'phi and omega scans'
_diffrn_radiation_monochromator graphite
_diffrn_radiation_source 'fine-focus sealed tube'
_diffrn_radiation_type MoK\a
_diffrn_radiation_wavelength 0.71073
_diffrn_reflns_av_R_equivalents 0.0324
_diffrn_reflns_av_sigmaI/netI 0.0286
_diffrn_reflns_limit_h_max 17
_diffrn_reflns_limit_h_min -17
_diffrn_reflns_limit_k_max 11
_diffrn_reflns_limit_k_min -11
_diffrn_reflns_limit_l_max 29
_diffrn_reflns_limit_l_min -29
_diffrn_reflns_number 23230
_diffrn_reflns_theta_full 24.74
_diffrn_reflns_theta_max 24.74
_diffrn_reflns_theta_min 1.77
_diffrn_standards_decay_% <1
_exptl_absorpt_coefficient_mu 1.910
_exptl_absorpt_correction_T_max 0.7626
_exptl_absorpt_correction_T_min 0.7012
_exptl_absorpt_correction_type multi-scan
_exptl_absorpt_process_details 'SADABS, Bruker (2000)'
_exptl_crystal_colour dk_red
_exptl_crystal_density_diffrn 1.313
_exptl_crystal_density_meas ?
_exptl_crystal_density_method 'not measured'
_exptl_crystal_description block
_exptl_crystal_F_000 1304
_exptl_crystal_size_max 0.20
_exptl_crystal_size_mid 0.20
_exptl_crystal_size_min 0.15
_refine_diff_density_max 0.907
_refine_diff_density_min -0.402
_refine_diff_density_rms 0.094
_refine_ls_extinction_method none
_refine_ls_goodness_of_fit_ref 1.045
_refine_ls_hydrogen_treatment constr
_refine_ls_matrix_type full
_refine_ls_number_parameters 307
_refine_ls_number_reflns 5406
_refine_ls_number_restraints 0
_refine_ls_restrained_S_all 1.045
_refine_ls_R_factor_all 0.0483
_refine_ls_R_factor_gt 0.0326
_refine_ls_shift/su_max 0.001
_refine_ls_shift/su_mean 0.001
_refine_ls_structure_factor_coef Fsqd
_refine_ls_weighting_details 'calc w=1/[\s^2^(Fo^2^)+(0.0418P)^2^+5.9727P] where P=(Fo^2^+2Fc^2^)/3'
_refine_ls_weighting_scheme calc
_refine_ls_wR_factor_gt 0.0804
_refine_ls_wR_factor_ref 0.0899
_reflns_number_gt 4263
_reflns_number_total 5406
_reflns_threshold_expression >2sigma(I)
_cod_data_source_file om900172n_si_001.cif
_cod_data_source_block complex3
_cod_depositor_comments
;
The following automatic conversions were performed:

'_symmetry_cell_setting' value 'Monoclinic' changed to 'monoclinic'
according to /home/saulius/struct/CIF-dictionaries/cif_core.dic
dictionary named 'cif_core.dic' version 2.4.2 from 2011-04-26.

Automatic conversion script
Id: cif_fix_values 1715 2011-07-08 13:25:40Z adriana 

The following automatic conversions were performed:

'_exptl_crystal_density_meas' value 'n/a' was changed to '?' - the
value is perceived as not measured.

Automatic conversion script
Id: cif_fix_values 3008 2015-01-20 13:52:24Z robertas 
;
_cod_original_sg_symbol_H-M P2(1)/c
_cod_database_code 4069390

loop_
_symmetry_equiv_pos_as_xyz
'x, y, z'
'-x, y+1/2, -z+1/2'
'-x, -y, -z'
'x, -y-1/2, z-1/2'

loop_
_atom_site_label
_atom_site_type_symbol
_atom_site_fract_x
_atom_site_fract_y
_atom_site_fract_z
_atom_site_U_iso_or_equiv
_atom_site_adp_type
_atom_site_occupancy
_atom_site_symmetry_multiplicity
_atom_site_calc_flag
_atom_site_refinement_flags
Sm1 Sm 0.833034(16) 0.49058(2) 0.263759(11) 0.03306(9) Uani 1 1 d .
Al1 Al 0.56467(10) 0.63710(14) 0.20436(6) 0.0342(3) Uani 1 1 d .
Al2 Al 1.02364(11) 0.71076(15) 0.34259(7) 0.0397(3) Uani 1 1 d .
O1 O 0.6047(2) 0.5574(3) 0.27714(14) 0.0366(7) Uani 1 1 d .
O2 O 0.6576(2) 0.5559(3) 0.18493(13) 0.0308(7) Uani 1 1 d .
C1 C 0.6774(3) 0.4630(5) 0.3041(2) 0.0344(10) Uani 1 1 d .
C2 C 0.7565(3) 0.4826(4) 0.3633(2) 0.0357(10) Uani 1 1 d .
C3 C 0.8369(4) 0.3902(5) 0.3851(2) 0.0402(11) Uani 1 1 d .
H3A H 0.8927 0.4079 0.4234 0.048 Uiso 1 1 calc R
C4 C 0.8402(4) 0.2721(5) 0.3536(2) 0.0437(12) Uani 1 1 d .
C5 C 0.7577(4) 0.2470(5) 0.2994(2) 0.0406(11) Uani 1 1 d .
H5A H 0.7553 0.1641 0.2786 0.049 Uiso 1 1 calc R
C6 C 0.6765(3) 0.3393(4) 0.2735(2) 0.0339(10) Uani 1 1 d .
C7 C 0.5895(4) 0.3055(5) 0.2127(2) 0.0382(11) Uani 1 1 d .
H7A H 0.5324 0.3684 0.2050 0.046 Uiso 1 1 calc R
H7B H 0.5664 0.2103 0.2138 0.046 Uiso 1 1 calc R
C8 C 0.6167(3) 0.3177(4) 0.1612(2) 0.0313(10) Uani 1 1 d .
C9 C 0.6149(3) 0.2024(5) 0.1282(2) 0.0380(11) Uani 1 1 d .
H9A H 0.5968 0.1159 0.1382 0.046 Uiso 1 1 calc R
C10 C 0.6390(3) 0.2102(5) 0.0808(2) 0.0386(11) Uani 1 1 d .
C11 C 0.6620(3) 0.3378(5) 0.0662(2) 0.0369(10) Uani 1 1 d .
H11A H 0.6770 0.3438 0.0332 0.044 Uiso 1 1 calc R
C12 C 0.6644(3) 0.4590(4) 0.09713(19) 0.0306(9) Uani 1 1 d .
C13 C 0.6448(3) 0.4457(4) 0.14691(19) 0.0281(9) Uani 1 1 d .
C14 C 0.7477(4) 0.5942(5) 0.4055(2) 0.0419(11) Uani 1 1 d .
C15 C 0.6484(4) 0.5653(6) 0.4080(3) 0.0556(14) Uani 1 1 d .
H15A H 0.5915 0.5715 0.3672 0.083 Uiso 1 1 calc R
H15B H 0.6394 0.6332 0.4341 0.083 Uiso 1 1 calc R
H15C H 0.6507 0.4726 0.4241 0.083 Uiso 1 1 calc R
C16 C 0.8352(4) 0.5844(7) 0.4701(2) 0.0616(16) Uani 1 1 d .
H16A H 0.8270 0.6557 0.4952 0.092 Uiso 1 1 calc R
H16B H 0.8999 0.5977 0.4692 0.092 Uiso 1 1 calc R
H16C H 0.8344 0.4934 0.4869 0.092 Uiso 1 1 calc R
C17 C 0.7453(5) 0.7408(5) 0.3834(3) 0.0564(14) Uani 1 1 d .
H17A H 0.6901 0.7500 0.3423 0.085 Uiso 1 1 calc R
H17B H 0.8099 0.7617 0.3837 0.085 Uiso 1 1 calc R
H17C H 0.7344 0.8051 0.4101 0.085 Uiso 1 1 calc R
C18 C 0.9283(5) 0.1710(6) 0.3819(3) 0.0696(17) Uani 1 1 d .
H18A H 0.9183 0.0957 0.3536 0.104 Uiso 1 1 calc R
H18B H 0.9315 0.1335 0.4191 0.104 Uiso 1 1 calc R
H18C H 0.9919 0.2189 0.3911 0.104 Uiso 1 1 calc R
C19 C 0.6383(5) 0.0846(5) 0.0457(3) 0.0568(15) Uani 1 1 d .
H19A H 0.6202 0.0038 0.0622 0.085 Uiso 1 1 calc R
H19B H 0.7058 0.0712 0.0486 0.085 Uiso 1 1 calc R
H19C H 0.5886 0.0967 0.0033 0.085 Uiso 1 1 calc R
C20 C 0.6847(4) 0.5977(5) 0.0755(2) 0.0419(11) Uani 1 1 d .
C21 C 0.7786(5) 0.6668(6) 0.1236(3) 0.0696(18) Uani 1 1 d .
H21A H 0.8374 0.6070 0.1341 0.104 Uiso 1 1 calc R
H21B H 0.7695 0.6833 0.1595 0.104 Uiso 1 1 calc R
H21C H 0.7894 0.7548 0.1082 0.104 Uiso 1 1 calc R
C22 C 0.5946(5) 0.6917(6) 0.0599(3) 0.076(2) Uani 1 1 d .
H22A H 0.5334 0.6487 0.0285 0.114 Uiso 1 1 calc R
H22B H 0.6064 0.7801 0.0452 0.114 Uiso 1 1 calc R
H22C H 0.5857 0.7073 0.0960 0.114 Uiso 1 1 calc R
C23 C 0.6988(7) 0.5834(7) 0.0193(3) 0.094(3) Uani 1 1 d .
H23A H 0.6389 0.5393 -0.0127 0.141 Uiso 1 1 calc R
H23B H 0.7588 0.5269 0.0285 0.141 Uiso 1 1 calc R
H23C H 0.7079 0.6749 0.0059 0.141 Uiso 1 1 calc R
C24 C 0.4246(4) 0.5931(6) 0.1456(2) 0.0513(13) Uani 1 1 d .
H24A H 0.4151 0.4930 0.1434 0.077 Uiso 1 1 calc R
H24B H 0.4111 0.6285 0.1058 0.077 Uiso 1 1 calc R
H24C H 0.3778 0.6359 0.1582 0.077 Uiso 1 1 calc R
C25 C 0.5946(4) 0.8360(5) 0.2132(2) 0.0470(12) Uani 1 1 d .
H25A H 0.6654 0.8505 0.2432 0.071 Uiso 1 1 calc R
H25B H 0.5498 0.8823 0.2266 0.071 Uiso 1 1 calc R
H25C H 0.5836 0.8743 0.1744 0.071 Uiso 1 1 calc R
C26 C 0.8763(4) 0.7678(5) 0.2903(2) 0.0445(12) Uani 1 1 d .
H26A H 0.8702 0.8680 0.2922 0.067 Uiso 1 1 calc R
H26B H 0.8331 0.7228 0.3052 0.067 Uiso 1 1 calc R
H26C H 0.8549 0.7400 0.2485 0.067 Uiso 1 1 calc R
C27 C 1.0489(4) 0.5053(5) 0.3435(3) 0.0572(15) Uani 1 1 d .
H27A H 1.1209 0.4862 0.3693 0.086 Uiso 1 1 calc R
H27B H 1.0296 0.4736 0.3024 0.086 Uiso 1 1 calc R
H27C H 1.0083 0.4567 0.3593 0.086 Uiso 1 1 calc R
C28 C 1.0679(4) 0.7767(6) 0.4256(2) 0.0584(15) Uani 1 1 d .
H28A H 1.1386 0.7497 0.4510 0.088 Uiso 1 1 calc R
H28B H 1.0250 0.7357 0.4416 0.088 Uiso 1 1 calc R
H28C H 1.0622 0.8772 0.4255 0.088 Uiso 1 1 calc R
C29 C 1.0930(4) 0.8036(6) 0.2993(2) 0.0484(13) Uani 1 1 d .
H29A H 1.1657 0.7835 0.3204 0.073 Uiso 1 1 calc R
H29B H 1.0825 0.9034 0.2987 0.073 Uiso 1 1 calc R
H29C H 1.0644 0.7690 0.2579 0.073 Uiso 1 1 calc R

loop_
_atom_site_aniso_label
_atom_site_aniso_U_11
_atom_site_aniso_U_22
_atom_site_aniso_U_33
_atom_site_aniso_U_23
_atom_site_aniso_U_13
_atom_site_aniso_U_12
Sm1 0.02972(14) 0.03287(14) 0.03996(15) -0.00058(11) 0.01892(11) -0.00069(10)
Al1 0.0325(7) 0.0356(7) 0.0366(8) 0.0001(6) 0.0177(6) 0.0045(6)
Al2 0.0358(8) 0.0441(8) 0.0399(8) 0.0007(6) 0.0179(7) -0.0059(6)
O1 0.0311(17) 0.0469(18) 0.0379(18) -0.0010(15) 0.0211(15) 0.0031(14)
O2 0.0355(17) 0.0251(14) 0.0371(17) -0.0029(13) 0.0212(14) 0.0007(12)
C1 0.038(3) 0.037(2) 0.040(3) 0.005(2) 0.029(2) 0.000(2)
C2 0.038(2) 0.038(3) 0.036(2) 0.001(2) 0.021(2) 0.000(2)
C3 0.040(3) 0.042(3) 0.036(3) 0.001(2) 0.015(2) 0.004(2)
C4 0.048(3) 0.039(3) 0.045(3) 0.007(2) 0.022(3) 0.008(2)
C5 0.057(3) 0.027(2) 0.048(3) 0.001(2) 0.032(3) -0.001(2)
C6 0.038(3) 0.032(2) 0.039(3) 0.003(2) 0.023(2) -0.0031(19)
C7 0.044(3) 0.034(2) 0.043(3) -0.006(2) 0.025(2) -0.012(2)
C8 0.027(2) 0.033(2) 0.033(2) -0.0035(19) 0.013(2) -0.0038(18)
C9 0.037(3) 0.029(2) 0.047(3) -0.001(2) 0.018(2) -0.0078(19)
C10 0.036(3) 0.036(3) 0.039(3) -0.011(2) 0.012(2) -0.002(2)
C11 0.038(3) 0.043(3) 0.031(2) -0.002(2) 0.017(2) 0.000(2)
C12 0.028(2) 0.032(2) 0.027(2) 0.0012(18) 0.0098(19) -0.0001(18)
C13 0.025(2) 0.026(2) 0.032(2) -0.0012(18) 0.0114(19) 0.0004(17)
C14 0.045(3) 0.050(3) 0.035(3) -0.004(2) 0.021(2) 0.004(2)
C15 0.057(3) 0.077(4) 0.048(3) -0.012(3) 0.036(3) -0.003(3)
C16 0.058(4) 0.076(4) 0.043(3) -0.011(3) 0.017(3) 0.008(3)
C17 0.075(4) 0.051(3) 0.052(3) -0.011(3) 0.038(3) 0.003(3)
C18 0.075(4) 0.053(4) 0.073(4) 0.013(3) 0.027(4) 0.026(3)
C19 0.071(4) 0.042(3) 0.062(4) -0.015(3) 0.034(3) -0.005(3)
C20 0.055(3) 0.040(3) 0.033(3) 0.005(2) 0.022(2) -0.003(2)
C21 0.067(4) 0.067(4) 0.063(4) 0.016(3) 0.020(3) -0.032(3)
C22 0.082(5) 0.042(3) 0.096(5) 0.029(3) 0.034(4) 0.010(3)
C23 0.195(9) 0.053(4) 0.071(5) 0.004(3) 0.092(6) -0.016(5)
C24 0.044(3) 0.061(3) 0.050(3) -0.003(3) 0.022(3) 0.004(3)
C25 0.051(3) 0.039(3) 0.054(3) 0.002(2) 0.027(3) 0.013(2)
C26 0.044(3) 0.038(3) 0.055(3) -0.007(2) 0.026(3) -0.003(2)
C27 0.033(3) 0.052(3) 0.070(4) -0.001(3) 0.010(3) 0.006(2)
C28 0.054(3) 0.074(4) 0.044(3) -0.004(3) 0.020(3) -0.006(3)
C29 0.042(3) 0.059(3) 0.045(3) 0.000(2) 0.021(2) -0.010(2)

loop_
_atom_type_symbol
_atom_type_description
_atom_type_scat_dispersion_real
_atom_type_scat_dispersion_imag
_atom_type_scat_source
C C 0.0033 0.0016 'International Tables Vol C Tables 4.2.6.8 and 6.1.1.4'
H H 0.0000 0.0000 'International Tables Vol C Tables 4.2.6.8 and 6.1.1.4'
O O 0.0106 0.0060 'International Tables Vol C Tables 4.2.6.8 and 6.1.1.4'
Al Al 0.0645 0.0514 'International Tables Vol C Tables 4.2.6.8 and 6.1.1.4'
Sm Sm -0.1638 3.4418 'International Tables Vol C Tables 4.2.6.8 and 6.1.1.4'

loop_
_geom_angle_atom_site_label_1
_geom_angle_atom_site_label_2
_geom_angle_atom_site_label_3
_geom_angle
_geom_angle_site_symmetry_1
_geom_angle_site_symmetry_3
O2 Sm1 C6 66.75(11) . .
O2 Sm1 C5 92.16(12) . .
C6 Sm1 C5 27.99(13) . .
O2 Sm1 C29 104.20(12) . 2_745
C6 Sm1 C29 104.46(14) . 2_745
C5 Sm1 C29 87.38(14) . 2_745
O2 Sm1 C1 66.12(11) . .
C6 Sm1 C1 28.39(12) . .
C5 Sm1 C1 49.29(13) . .
C29 Sm1 C1 132.83(14) 2_745 .
O2 Sm1 C13 27.27(10) . .
C6 Sm1 C13 64.96(12) . .
C5 Sm1 C13 82.10(13) . .
C29 Sm1 C13 78.46(13) 2_745 .
C1 Sm1 C13 77.95(13) . .
O2 Sm1 C4 114.98(12) . .
C6 Sm1 C4 48.26(13) . .
C5 Sm1 C4 26.32(13) . .
C29 Sm1 C4 94.05(14) 2_745 .
C1 Sm1 C4 56.59(13) . .
C13 Sm1 C4 108.37(13) . .
O2 Sm1 Al2 125.92(7) . .
C6 Sm1 Al2 140.91(9) . .
C5 Sm1 Al2 132.23(10) . .
C29 Sm1 Al2 106.53(11) 2_745 .
C1 Sm1 Al2 116.22(10) . .
C13 Sm1 Al2 144.81(8) . .
C4 Sm1 Al2 106.00(10) . .
O1 Al1 O2 98.21(14) . .
O1 Al1 C24 113.8(2) . .
O2 Al1 C24 112.09(19) . .
O1 Al1 C25 110.7(2) . .
O2 Al1 C25 106.92(18) . .
C24 Al1 C25 113.8(2) . .
C28 Al2 C29 114.4(2) . .
C28 Al2 C27 109.7(3) . .
C29 Al2 C27 108.0(3) . .
C28 Al2 C26 108.9(2) . .
C29 Al2 C26 101.4(2) . .
C27 Al2 C26 114.3(2) . .
C28 Al2 Sm1 127.19(18) . .
C29 Al2 Sm1 118.05(16) . .
C27 Al2 Sm1 58.91(15) . .
C26 Al2 Sm1 55.43(14) . .
C1 O1 Al1 128.0(3) . .
C13 O2 Al1 129.0(3) . .
C13 O2 Sm1 96.2(2) . .
Al1 O2 Sm1 122.30(15) . .
O1 C1 C2 121.6(4) . .
O1 C1 C6 120.2(4) . .
C2 C1 C6 118.3(4) . .
O1 C1 Sm1 110.2(3) . .
C2 C1 Sm1 86.5(3) . .
C6 C1 Sm1 72.8(2) . .
C3 C2 C1 118.2(4) . .
C3 C2 C14 120.6(4) . .
C1 C2 C14 120.8(4) . .
C2 C3 C4 123.6(5) . .
C5 C4 C3 117.0(4) . .
C5 C4 C18 122.1(5) . .
C3 C4 C18 120.7(5) . .
C5 C4 Sm1 71.6(3) . .
C3 C4 Sm1 81.2(3) . .
C18 C4 Sm1 121.2(4) . .
C4 C5 C6 122.3(4) . .
C4 C5 Sm1 82.1(3) . .
C6 C5 Sm1 73.2(2) . .
C5 C6 C1 120.0(4) . .
C5 C6 C7 118.9(4) . .
C1 C6 C7 121.1(4) . .
C5 C6 Sm1 78.8(3) . .
C1 C6 Sm1 78.8(2) . .
C7 C6 Sm1 112.4(3) . .
C6 C7 C8 113.3(4) . .
C9 C8 C13 119.4(4) . .
C9 C8 C7 120.0(4) . .
C13 C8 C7 120.5(4) . .
C8 C9 C10 121.4(4) . .
C11 C10 C9 118.0(4) . .
C11 C10 C19 120.7(5) . .
C9 C10 C19 121.3(4) . .
C10 C11 C12 123.7(4) . .
C11 C12 C13 116.6(4) . .
C11 C12 C20 120.2(4) . .
C13 C12 C20 123.1(4) . .
O2 C13 C8 118.2(4) . .
O2 C13 C12 121.0(4) . .
C8 C13 C12 120.7(4) . .
O2 C13 Sm1 56.53(19) . .
C8 C13 Sm1 97.7(3) . .
C12 C13 Sm1 111.4(3) . .
C17 C14 C15 108.9(4) . .
C17 C14 C16 107.8(5) . .
C15 C14 C16 108.2(4) . .
C17 C14 C2 113.6(4) . .
C15 C14 C2 106.4(4) . .
C16 C14 C2 111.8(4) . .
C23 C20 C12 112.3(4) . .
C23 C20 C22 107.4(5) . .
C12 C20 C22 109.0(4) . .
C23 C20 C21 107.7(5) . .
C12 C20 C21 111.7(4) . .
C22 C20 C21 108.6(5) . .
Al2 C29 Sm1 167.4(3) . 2_755

loop_
_geom_bond_atom_site_label_1
_geom_bond_atom_site_label_2
_geom_bond_distance
_geom_bond_site_symmetry_2
Sm1 O2 2.520(3) .
Sm1 C6 2.855(4) .
Sm1 C5 2.926(4) .
Sm1 C29 2.930(5) 2_745
Sm1 C1 2.932(4) .
Sm1 C13 3.003(4) .
Sm1 C4 3.055(5) .
Sm1 Al2 3.3673(15) .
Al1 O1 1.806(3) .
Al1 O2 1.840(3) .
Al1 C24 1.964(5) .
Al1 C25 1.972(5) .
Al2 C28 1.972(6) .
Al2 C29 2.018(5) .
Al2 C27 2.028(5) .
Al2 C26 2.044(5) .
O1 C1 1.338(5) .
O2 C13 1.384(5) .
C1 C2 1.416(7) .
C1 C6 1.421(6) .
C2 C3 1.390(6) .
C2 C14 1.558(6) .
C3 C4 1.403(7) .
C4 C5 1.367(7) .
C4 C18 1.525(7) .
C5 C6 1.399(6) .
C6 C7 1.509(6) .
C7 C8 1.523(6) .
C8 C9 1.383(6) .
C8 C13 1.407(6) .
C9 C10 1.388(7) .
C10 C11 1.379(6) .
C10 C19 1.500(6) .
C11 C12 1.399(6) .
C12 C13 1.409(6) .
C12 C20 1.531(6) .
C14 C17 1.520(7) .
C14 C15 1.532(7) .
C14 C16 1.540(7) .
C20 C23 1.520(7) .
C20 C22 1.517(8) .
C20 C21 1.515(7) .
C29 Sm1 2.930(5) 2_755

loop_
_geom_torsion_atom_site_label_1
_geom_torsion_atom_site_label_2
_geom_torsion_atom_site_label_3
_geom_torsion_atom_site_label_4
_geom_torsion
_geom_torsion_site_symmetry_1
_geom_torsion_site_symmetry_4
O2 Sm1 Al2 C28 99.8(2) . .
C6 Sm1 Al2 C28 3.0(3) . .
C5 Sm1 Al2 C28 -36.3(3) . .
C29 Sm1 Al2 C28 -138.1(3) 2_745 .
C1 Sm1 Al2 C28 21.4(3) . .
C13 Sm1 Al2 C28 128.5(3) . .
C4 Sm1 Al2 C28 -38.8(3) . .
O2 Sm1 Al2 C29 -73.2(2) . .
C6 Sm1 Al2 C29 -170.0(2) . .
C5 Sm1 Al2 C29 150.7(2) . .
C29 Sm1 Al2 C29 48.89(19) 2_745 .
C1 Sm1 Al2 C29 -151.6(2) . .
C13 Sm1 Al2 C29 -44.5(2) . .
C4 Sm1 Al2 C29 148.2(2) . .
O2 Sm1 Al2 C27 -168.1(2) . .
C6 Sm1 Al2 C27 95.0(3) . .
C5 Sm1 Al2 C27 55.8(3) . .
C29 Sm1 Al2 C27 -46.1(3) 2_745 .
C1 Sm1 Al2 C27 113.4(2) . .
C13 Sm1 Al2 C27 -139.5(3) . .
C4 Sm1 Al2 C27 53.2(2) . .
O2 Sm1 Al2 C26 11.4(2) . .
C6 Sm1 Al2 C26 -85.4(2) . .
C5 Sm1 Al2 C26 -124.7(2) . .
C29 Sm1 Al2 C26 133.5(2) 2_745 .
C1 Sm1 Al2 C26 -67.0(2) . .
C13 Sm1 Al2 C26 40.1(2) . .
C4 Sm1 Al2 C26 -127.2(2) . .
O2 Al1 O1 C1 -3.1(4) . .
C24 Al1 O1 C1 115.5(4) . .
C25 Al1 O1 C1 -114.7(4) . .
O1 Al1 O2 C13 101.0(3) . .
C24 Al1 O2 C13 -18.9(4) . .
C25 Al1 O2 C13 -144.3(4) . .
O1 Al1 O2 Sm1 -31.47(19) . .
C24 Al1 O2 Sm1 -151.4(2) . .
C25 Al1 O2 Sm1 83.2(2) . .
C6 Sm1 O2 C13 -80.1(2) . .
C5 Sm1 O2 C13 -68.1(2) . .
C29 Sm1 O2 C13 19.8(3) 2_745 .
C1 Sm1 O2 C13 -111.1(2) . .
C4 Sm1 O2 C13 -81.7(2) . .
Al2 Sm1 O2 C13 142.9(2) . .
C6 Sm1 O2 Al1 64.70(18) . .
C5 Sm1 O2 Al1 76.73(18) . .
C29 Sm1 O2 Al1 164.58(18) 2_745 .
C1 Sm1 O2 Al1 33.66(16) . .
C13 Sm1 O2 Al1 144.8(3) . .
C4 Sm1 O2 Al1 63.1(2) . .
Al2 Sm1 O2 Al1 -72.35(18) . .
Al1 O1 C1 C2 126.8(4) . .
Al1 O1 C1 C6 -53.3(5) . .
Al1 O1 C1 Sm1 28.1(4) . .
O2 Sm1 C1 O1 -31.6(3) . .
C6 Sm1 C1 O1 -116.5(4) . .
C5 Sm1 C1 O1 -147.4(4) . .
C29 Sm1 C1 O1 -119.0(3) 2_745 .
C13 Sm1 C1 O1 -57.5(3) . .
C4 Sm1 C1 O1 -179.3(4) . .
Al2 Sm1 C1 O1 88.2(3) . .
O2 Sm1 C1 C2 -154.1(3) . .
C6 Sm1 C1 C2 121.0(4) . .
C5 Sm1 C1 C2 90.1(3) . .
C29 Sm1 C1 C2 118.5(3) 2_745 .
C13 Sm1 C1 C2 -180.0(3) . .
C4 Sm1 C1 C2 58.2(3) . .
Al2 Sm1 C1 C2 -34.3(3) . .
O2 Sm1 C1 C6 84.9(3) . .
C5 Sm1 C1 C6 -30.9(3) . .
C29 Sm1 C1 C6 -2.5(3) 2_745 .
C13 Sm1 C1 C6 59.0(3) . .
C4 Sm1 C1 C6 -62.8(3) . .
Al2 Sm1 C1 C6 -155.3(2) . .
O1 C1 C2 C3 -170.9(4) . .
C6 C1 C2 C3 9.2(6) . .
Sm1 C1 C2 C3 -59.2(4) . .
O1 C1 C2 C14 16.1(6) . .
C6 C1 C2 C14 -163.9(4) . .
Sm1 C1 C2 C14 127.8(4) . .
C1 C2 C3 C4 -5.4(7) . .
C14 C2 C3 C4 167.7(4) . .
C2 C3 C4 C5 -1.8(7) . .
C2 C3 C4 C18 -176.6(5) . .
C2 C3 C4 Sm1 62.2(4) . .
O2 Sm1 C4 C5 32.0(3) . .
C6 Sm1 C4 C5 30.1(3) . .
C29 Sm1 C4 C5 -75.7(3) 2_745 .
C1 Sm1 C4 C5 64.6(3) . .
C13 Sm1 C4 C5 3.4(3) . .
Al2 Sm1 C4 C5 175.8(3) . .
O2 Sm1 C4 C3 -90.4(3) . .
C6 Sm1 C4 C3 -92.3(3) . .
C5 Sm1 C4 C3 -122.4(4) . .
C29 Sm1 C4 C3 161.9(3) 2_745 .
C1 Sm1 C4 C3 -57.8(3) . .
C13 Sm1 C4 C3 -119.0(3) . .
Al2 Sm1 C4 C3 53.4(3) . .
O2 Sm1 C4 C18 148.9(4) . .
C6 Sm1 C4 C18 147.0(5) . .
C5 Sm1 C4 C18 116.9(6) . .
C29 Sm1 C4 C18 41.2(4) 2_745 .
C1 Sm1 C4 C18 -178.5(5) . .
C13 Sm1 C4 C18 120.4(4) . .
Al2 Sm1 C4 C18 -67.3(4) . .
C3 C4 C5 C6 5.1(7) . .
C18 C4 C5 C6 179.8(5) . .
Sm1 C4 C5 C6 -64.4(4) . .
C3 C4 C5 Sm1 69.4(4) . .
C18 C4 C5 Sm1 -115.8(5) . .
O2 Sm1 C5 C4 -151.3(3) . .
C6 Sm1 C5 C4 -127.2(4) . .
C29 Sm1 C5 C4 104.6(3) 2_745 .
C1 Sm1 C5 C4 -95.8(3) . .
C13 Sm1 C5 C4 -176.7(3) . .
Al2 Sm1 C5 C4 -5.5(3) . .
O2 Sm1 C5 C6 -24.1(3) . .
C29 Sm1 C5 C6 -128.2(3) 2_745 .
C1 Sm1 C5 C6 31.4(3) . .
C13 Sm1 C5 C6 -49.5(3) . .
C4 Sm1 C5 C6 127.2(4) . .
Al2 Sm1 C5 C6 121.7(3) . .
C4 C5 C6 C1 -1.1(7) . .
Sm1 C5 C6 C1 -70.0(4) . .
C4 C5 C6 C7 178.5(4) . .
Sm1 C5 C6 C7 109.6(4) . .
C4 C5 C6 Sm1 68.9(4) . .
O1 C1 C6 C5 173.8(4) . .
C2 C1 C6 C5 -6.2(6) . .
Sm1 C1 C6 C5 70.0(4) . .
O1 C1 C6 C7 -5.8(6) . .
C2 C1 C6 C7 174.2(4) . .
Sm1 C1 C6 C7 -109.6(4) . .
O1 C1 C6 Sm1 103.8(4) . .
C2 C1 C6 Sm1 -76.2(4) . .
O2 Sm1 C6 C5 153.6(3) . .
C29 Sm1 C6 C5 54.1(3) 2_745 .
C1 Sm1 C6 C5 -123.9(4) . .
C13 Sm1 C6 C5 123.8(3) . .
C4 Sm1 C6 C5 -28.3(3) . .
Al2 Sm1 C6 C5 -87.4(3) . .
O2 Sm1 C6 C1 -82.4(3) . .
C5 Sm1 C6 C1 123.9(4) . .
C29 Sm1 C6 C1 178.1(3) 2_745 .
C13 Sm1 C6 C1 -112.3(3) . .
C4 Sm1 C6 C1 95.7(3) . .
Al2 Sm1 C6 C1 36.5(3) . .
O2 Sm1 C6 C7 36.8(3) . .
C5 Sm1 C6 C7 -116.9(4) . .
C29 Sm1 C6 C7 -62.7(3) 2_745 .
C1 Sm1 C6 C7 119.2(4) . .
C13 Sm1 C6 C7 6.9(3) . .
C4 Sm1 C6 C7 -145.1(4) . .
Al2 Sm1 C6 C7 155.7(2) . .
C5 C6 C7 C8 -71.3(5) . .
C1 C6 C7 C8 108.3(5) . .
Sm1 C6 C7 C8 18.0(5) . .
C6 C7 C8 C9 116.1(5) . .
C6 C7 C8 C13 -63.3(5) . .
C13 C8 C9 C10 -0.8(7) . .
C7 C8 C9 C10 179.8(4) . .
C8 C9 C10 C11 -2.0(7) . .
C8 C9 C10 C19 179.2(5) . .
C9 C10 C11 C12 1.4(7) . .
C19 C10 C11 C12 -179.7(5) . .
C10 C11 C12 C13 1.9(7) . .
C10 C11 C12 C20 -176.5(4) . .
Al1 O2 C13 C8 -61.0(5) . .
Sm1 O2 C13 C8 80.1(4) . .
Al1 O2 C13 C12 122.3(4) . .
Sm1 O2 C13 C12 -96.5(4) . .
Al1 O2 C13 Sm1 -141.2(3) . .
C9 C8 C13 O2 -172.5(4) . .
C7 C8 C13 O2 7.0(6) . .
C9 C8 C13 C12 4.2(6) . .
C7 C8 C13 C12 -176.4(4) . .
C9 C8 C13 Sm1 -116.4(4) . .
C7 C8 C13 Sm1 63.0(4) . .
C11 C12 C13 O2 171.9(4) . .
C20 C12 C13 O2 -9.8(6) . .
C11 C12 C13 C8 -4.6(6) . .
C20 C12 C13 C8 173.6(4) . .
C11 C12 C13 Sm1 109.0(4) . .
C20 C12 C13 Sm1 -72.7(4) . .
C6 Sm1 C13 O2 87.4(2) . .
C5 Sm1 C13 O2 110.6(2) . .
C29 Sm1 C13 O2 -160.4(2) 2_745 .
C1 Sm1 C13 O2 60.7(2) . .
C4 Sm1 C13 O2 109.1(2) . .
Al2 Sm1 C13 O2 -58.1(3) . .
O2 Sm1 C13 C8 -118.8(4) . .
C6 Sm1 C13 C8 -31.3(3) . .
C5 Sm1 C13 C8 -8.1(3) . .
C29 Sm1 C13 C8 80.8(3) 2_745 .
C1 Sm1 C13 C8 -58.1(3) . .
C4 Sm1 C13 C8 -9.7(3) . .
Al2 Sm1 C13 C8 -176.83(19) . .
O2 Sm1 C13 C12 113.9(4) . .
C6 Sm1 C13 C12 -158.7(3) . .
C5 Sm1 C13 C12 -135.5(3) . .
C29 Sm1 C13 C12 -46.6(3) 2_745 .
C1 Sm1 C13 C12 174.6(3) . .
C4 Sm1 C13 C12 -137.0(3) . .
Al2 Sm1 C13 C12 55.8(3) . .
C3 C2 C14 C17 121.7(5) . .
C1 C2 C14 C17 -65.4(6) . .
C3 C2 C14 C15 -118.4(5) . .
C1 C2 C14 C15 54.4(6) . .
C3 C2 C14 C16 -0.6(6) . .
C1 C2 C14 C16 172.3(4) . .
C11 C12 C20 C23 0.8(7) . .
C13 C12 C20 C23 -177.4(5) . .
C11 C12 C20 C22 119.7(5) . .
C13 C12 C20 C22 -58.5(6) . .
C11 C12 C20 C21 -120.2(5) . .
C13 C12 C20 C21 61.6(6) . .
C28 Al2 C29 Sm1 -70.9(12) . 2_755
C27 Al2 C29 Sm1 166.7(11) . 2_755
C26 Al2 C29 Sm1 46.2(12) . 2_755
Sm1 Al2 C29 Sm1 103.0(11) . 2_755
